data_4063898
loop_
_publ_author_name
'Benjamin, Sophie L.'
'Karagiannidis, Louise'
'Levason, William'
'Reid, Gillian'
'Rogers, Michael C.'

_publ_section_title
;
 Hybrid Dibismuthines and Distibines: Preparation and Properties of
 Antimony and Bismuth Oxygen, Sulfur, and Nitrogen Donor Ligands
;
_journal_issue 4
_journal_name_full Organometallics
_journal_page_first 895
_journal_paper_doi 10.1021/om1010148
_journal_volume 30
_journal_year 2011
_chemical_formula_moiety 'C20 H30 S Sb2 2+, 2(I 1-)'
_chemical_formula_sum 'C20 H30 I2 S Sb2'
_chemical_formula_weight 799.80
_chemical_name_systematic
; 
 [{thiobis(methylene-2,1-phenylene)}bis(trimethylstibonium)]Iodide
;
_space_group_IT_number 14
_space_group_name_Hall '-P 2yn'
_symmetry_cell_setting monoclinic
_symmetry_space_group_name_Hall '-P 2yn'
_symmetry_space_group_name_H-M 'P 1 21/n 1'
_atom_sites_solution_hydrogens geom
_atom_sites_solution_primary direct
_atom_sites_solution_secondary difmap
_audit_creation_date 2010-07-15
_audit_creation_method 'SHELXL-97 + hand edit'
_audit_update_record '2010-10-10  Added S1...Sb distances'
_cell_angle_alpha 90.00
_cell_angle_beta 100.379(7)
_cell_angle_gamma 90.00
_cell_formula_units_Z 4
_cell_length_a 12.047(2)
_cell_length_b 8.0567(15)
_cell_length_c 26.471(5)
_cell_measurement_reflns_used 27015
_cell_measurement_temperature 120(2)
_cell_measurement_theta_max 27.48
_cell_measurement_theta_min 2.91
_cell_volume 2527.2(8)
_computing_cell_refinement 'DENZO (Otwinowski & Minor, 1997)'
_computing_data_collection 'COLLECT (Hooft, R.W.W., 1998)'
_computing_data_reduction 'DENZO (Otwinowski & Minor, 1997)'
_computing_structure_refinement 'SHELXL-97 (Sheldrick, 1997)'
_computing_structure_solution 'DIRDIF-99 (Beurskens, 1999)'
_diffrn_ambient_temperature 120(2)
_diffrn_measured_fraction_theta_full 0.986
_diffrn_measured_fraction_theta_max 0.986
_diffrn_measurement_device_type 'Bruker-Nonius 95mm CCD camera on \k-goniostat'
_diffrn_measurement_method '\f & \w scans'
_diffrn_radiation_monochromator '10cm confocal mirrors'
_diffrn_radiation_source 'Bruker-Nonius FR591 rotating anode'
_diffrn_radiation_type MoK\a
_diffrn_radiation_wavelength 0.71073
_diffrn_reflns_av_R_equivalents 0.0357
_diffrn_reflns_av_sigmaI/netI 0.0389
_diffrn_reflns_limit_h_max 15
_diffrn_reflns_limit_h_min -15
_diffrn_reflns_limit_k_max 10
_diffrn_reflns_limit_k_min -10
_diffrn_reflns_limit_l_max 34
_diffrn_reflns_limit_l_min -30
_diffrn_reflns_number 21722
_diffrn_reflns_theta_full 27.51
_diffrn_reflns_theta_max 27.51
_diffrn_reflns_theta_min 2.97
_diffrn_standards_number 0
_exptl_absorpt_coefficient_mu 4.666
_exptl_absorpt_correction_T_max 1.0000
_exptl_absorpt_correction_T_min 0.8123
_exptl_absorpt_correction_type multi-scan
_exptl_absorpt_process_details 'SADABS V2.10 (Sheldrick, G.M., 2007)'
_exptl_crystal_colour Colourless
_exptl_crystal_density_diffrn 2.102
_exptl_crystal_density_method 'not measured'
_exptl_crystal_description Plate
_exptl_crystal_F_000 1496
_exptl_crystal_size_max 0.05
_exptl_crystal_size_mid 0.04
_exptl_crystal_size_min 0.01
_refine_diff_density_max 1.461
_refine_diff_density_min -0.807
_refine_diff_density_rms 0.167
_refine_ls_extinction_method none
_refine_ls_goodness_of_fit_ref 1.110
_refine_ls_hydrogen_treatment constr
_refine_ls_matrix_type full
_refine_ls_number_parameters 232
_refine_ls_number_reflns 5737
_refine_ls_number_restraints 0
_refine_ls_restrained_S_all 1.110
_refine_ls_R_factor_all 0.0554
_refine_ls_R_factor_gt 0.0428
_refine_ls_shift/su_max 0.001
_refine_ls_shift/su_mean 0.000
_refine_ls_structure_factor_coef Fsqd
_refine_ls_weighting_details 'w=1/[\s^2^(Fo^2^)+(0.0000P)^2^+20.2930P] where P=(Fo^2^+2Fc^2^)/3'
_refine_ls_weighting_scheme calc
_refine_ls_wR_factor_gt 0.0835
_refine_ls_wR_factor_ref 0.0901
_reflns_number_gt 4757
_reflns_number_total 5737
_reflns_threshold_expression I>2sigma(I)
_cod_data_source_file om1010148_si_002.cif
_cod_data_source_block 10slb070z
_cod_original_cell_volume 2527.1(8)
_cod_original_sg_symbol_H-M 'P 21/n'
_cod_database_code 4063898

loop_
_symmetry_equiv_pos_as_xyz
'x, y, z'
'-x+1/2, y+1/2, -z+1/2'
'-x, -y, -z'
'x-1/2, -y-1/2, z-1/2'

loop_
_atom_site_label
_atom_site_type_symbol
_atom_site_fract_x
_atom_site_fract_y
_atom_site_fract_z
_atom_site_U_iso_or_equiv
_atom_site_adp_type
_atom_site_occupancy
_atom_site_symmetry_multiplicity
_atom_site_calc_flag
_atom_site_refinement_flags
I1 I 0.02352(4) 0.99541(5) 0.191955(15) 0.03341(11) Uani 1 1 d .
I2 I 0.75201(3) 0.97857(5) 0.555828(14) 0.02675(10) Uani 1 1 d .
Sb1 Sb 0.35792(3) 0.02122(5) 0.143295(15) 0.02506(10) Uani 1 1 d .
Sb2 Sb 0.55182(3) 0.01788(5) 0.389254(14) 0.02445(10) Uani 1 1 d .
S1 S 0.61908(13) 0.03604(19) 0.23066(6) 0.0280(3) Uani 1 1 d .
C1 C 0.3516(6) -0.1967(8) 0.1858(2) 0.0321(14) Uani 1 1 d .
H1A H 0.2858 -0.1931 0.2028 0.048 Uiso 1 1 calc R
H1B H 0.4204 -0.2062 0.2117 0.048 Uiso 1 1 calc R
H1C H 0.3455 -0.2927 0.1627 0.048 Uiso 1 1 calc R
C2 C 0.3311(5) 0.2307(7) 0.1869(2) 0.0275(13) Uani 1 1 d .
H2A H 0.2706 0.2072 0.2062 0.041 Uiso 1 1 calc R
H2B H 0.3094 0.3253 0.1640 0.041 Uiso 1 1 calc R
H2C H 0.4007 0.2573 0.2109 0.041 Uiso 1 1 calc R
C3 C 0.2214(5) 0.0102(8) 0.0815(3) 0.0335(14) Uani 1 1 d .
H3A H 0.2306 -0.0858 0.0599 0.050 Uiso 1 1 calc R
H3B H 0.2192 0.1120 0.0611 0.050 Uiso 1 1 calc R
H3C H 0.1509 -0.0009 0.0947 0.050 Uiso 1 1 calc R
C4 C 0.5003(5) 0.0552(7) 0.1075(2) 0.0274(13) Uani 1 1 d .
C5 C 0.4767(6) 0.1393(8) 0.0608(3) 0.0347(15) Uani 1 1 d .
H5 H 0.4015 0.1718 0.0470 0.042 Uiso 1 1 calc R
C6 C 0.5638(7) 0.1754(9) 0.0345(3) 0.0431(17) Uani 1 1 d .
H6 H 0.5479 0.2328 0.0026 0.052 Uiso 1 1 calc R
C7 C 0.6703(6) 0.1297(10) 0.0537(3) 0.0442(18) Uani 1 1 d .
H7 H 0.7291 0.1560 0.0354 0.053 Uiso 1 1 calc R
C8 C 0.6949(6) 0.0449(9) 0.0997(3) 0.0394(16) Uani 1 1 d .
H8 H 0.7706 0.0131 0.1127 0.047 Uiso 1 1 calc R
C9 C 0.6099(5) 0.0052(8) 0.1275(2) 0.0295(13) Uani 1 1 d .
C10 C 0.6413(6) -0.0897(9) 0.1764(3) 0.0394(16) Uani 1 1 d .
H10A H 0.7216 -0.1230 0.1810 0.047 Uiso 1 1 calc R
H10B H 0.5950 -0.1917 0.1748 0.047 Uiso 1 1 calc R
C11 C 0.6564(5) -0.1170(8) 0.2824(2) 0.0302(14) Uani 1 1 d .
H11A H 0.5875 -0.1492 0.2955 0.036 Uiso 1 1 calc R
H11B H 0.6871 -0.2177 0.2685 0.036 Uiso 1 1 calc R
C12 C 0.7425(5) -0.0493(7) 0.3261(2) 0.0258(12) Uani 1 1 d .
C13 C 0.8560(5) -0.0522(7) 0.3203(2) 0.0284(13) Uani 1 1 d .
H13 H 0.8755 -0.0896 0.2890 0.034 Uiso 1 1 calc R
C14 C 0.9389(5) -0.0013(8) 0.3598(3) 0.0330(14) Uani 1 1 d .
H14 H 1.0157 -0.0086 0.3561 0.040 Uiso 1 1 calc R
C15 C 0.9126(5) 0.0601(9) 0.4044(3) 0.0353(15) Uani 1 1 d .
H15 H 0.9708 0.0951 0.4315 0.042 Uiso 1 1 calc R
C16 C 0.8002(6) 0.0708(9) 0.4100(2) 0.0372(15) Uani 1 1 d .
H16 H 0.7815 0.1160 0.4405 0.045 Uiso 1 1 calc R
C17 C 0.7146(5) 0.0152(7) 0.3706(2) 0.0270(12) Uani 1 1 d .
C18 C 0.5368(5) -0.1980(8) 0.4318(2) 0.0284(13) Uani 1 1 d .
H18A H 0.4631 -0.1990 0.4425 0.043 Uiso 1 1 calc R
H18B H 0.5968 -0.2001 0.4622 0.043 Uiso 1 1 calc R
H18C H 0.5435 -0.2957 0.4105 0.043 Uiso 1 1 calc R
C19 C 0.5481(6) 0.2254(8) 0.4366(2) 0.0309(14) Uani 1 1 d .
H19A H 0.5650 0.3255 0.4183 0.046 Uiso 1 1 calc R
H19B H 0.6046 0.2122 0.4679 0.046 Uiso 1 1 calc R
H19C H 0.4730 0.2357 0.4456 0.046 Uiso 1 1 calc R
C20 C 0.4199(5) 0.0215(8) 0.3262(2) 0.0291(13) Uani 1 1 d .
H20A H 0.4093 -0.0900 0.3114 0.044 Uiso 1 1 calc R
H20B H 0.4381 0.0990 0.3003 0.044 Uiso 1 1 calc R
H20C H 0.3503 0.0573 0.3373 0.044 Uiso 1 1 calc R

loop_
_atom_site_aniso_label
_atom_site_aniso_U_11
_atom_site_aniso_U_22
_atom_site_aniso_U_33
_atom_site_aniso_U_23
_atom_site_aniso_U_13
_atom_site_aniso_U_12
I1 0.0410(2) 0.0340(2) 0.0261(2) 0.00223(17) 0.00821(17) 0.00976(18)
I2 0.02339(19) 0.0315(2) 0.02454(19) -0.00083(16) 0.00221(14) -0.00011(15)
Sb1 0.0289(2) 0.0248(2) 0.02237(19) -0.00144(16) 0.00683(15) -0.00048(16)
Sb2 0.02072(19) 0.0318(2) 0.02138(19) -0.00002(16) 0.00541(14) -0.00054(15)
S1 0.0299(8) 0.0280(8) 0.0257(7) -0.0025(6) 0.0038(6) -0.0014(6)
C1 0.033(4) 0.032(3) 0.031(3) 0.000(3) 0.002(3) -0.006(3)
C2 0.030(3) 0.025(3) 0.027(3) -0.004(2) 0.005(3) 0.003(2)
C3 0.028(3) 0.039(4) 0.033(3) 0.002(3) 0.006(3) 0.001(3)
C4 0.030(3) 0.027(3) 0.026(3) -0.008(2) 0.008(2) -0.003(2)
C5 0.034(4) 0.037(4) 0.033(4) 0.004(3) 0.005(3) -0.001(3)
C6 0.055(5) 0.043(4) 0.033(4) 0.010(3) 0.012(3) -0.003(3)
C7 0.041(4) 0.051(4) 0.044(4) -0.004(4) 0.017(3) -0.013(3)
C8 0.031(4) 0.044(4) 0.045(4) -0.008(3) 0.015(3) 0.000(3)
C9 0.035(3) 0.028(3) 0.025(3) -0.005(3) 0.006(3) 0.003(3)
C10 0.045(4) 0.041(4) 0.032(4) -0.008(3) 0.008(3) 0.016(3)
C11 0.035(3) 0.026(3) 0.032(3) 0.001(3) 0.012(3) 0.000(3)
C12 0.028(3) 0.022(3) 0.027(3) 0.008(2) 0.004(2) -0.003(2)
C13 0.029(3) 0.026(3) 0.030(3) 0.006(3) 0.005(3) 0.003(2)
C14 0.029(3) 0.031(3) 0.041(4) 0.009(3) 0.010(3) 0.001(3)
C15 0.023(3) 0.048(4) 0.033(3) 0.008(3) -0.001(3) 0.000(3)
C16 0.033(4) 0.054(4) 0.024(3) 0.003(3) 0.004(3) 0.005(3)
C17 0.021(3) 0.030(3) 0.031(3) 0.002(3) 0.006(2) -0.003(2)
C18 0.023(3) 0.036(3) 0.027(3) 0.001(3) 0.007(2) -0.004(2)
C19 0.032(3) 0.035(3) 0.027(3) 0.004(3) 0.006(3) 0.000(3)
C20 0.023(3) 0.041(4) 0.021(3) -0.001(3) 0.000(2) -0.001(3)

loop_
_atom_type_symbol
_atom_type_description
_atom_type_scat_dispersion_real
_atom_type_scat_dispersion_imag
_atom_type_scat_source
C C 0.0033 0.0016 'International Tables Vol C Tables 4.2.6.8 and 6.1.1.4'
H H 0.0000 0.0000 'International Tables Vol C Tables 4.2.6.8 and 6.1.1.4'
S S 0.1246 0.1234 'International Tables Vol C Tables 4.2.6.8 and 6.1.1.4'
Sb Sb -0.5866 1.5461 'International Tables Vol C Tables 4.2.6.8 and 6.1.1.4'
I I -0.4742 1.8119 'International Tables Vol C Tables 4.2.6.8 and 6.1.1.4'

loop_
_geom_angle_atom_site_label_1
_geom_angle_atom_site_label_2
_geom_angle_atom_site_label_3
_geom_angle
C1 Sb1 C3 106.5(3)
C1 Sb1 C2 110.7(2)
C3 Sb1 C2 106.6(2)
C1 Sb1 C4 117.3(3)
C3 Sb1 C4 103.8(2)
C2 Sb1 C4 111.0(2)
C20 Sb2 C19 111.8(3)
C20 Sb2 C18 108.3(2)
C19 Sb2 C18 109.2(2)
C20 Sb2 C17 114.8(2)
C19 Sb2 C17 105.6(2)
C18 Sb2 C17 106.9(2)
C10 S1 C11 99.4(3)
Sb1 C1 H1A 109.5
Sb1 C1 H1B 109.5
H1A C1 H1B 109.5
Sb1 C1 H1C 109.5
H1A C1 H1C 109.5
H1B C1 H1C 109.5
Sb1 C2 H2A 109.5
Sb1 C2 H2B 109.5
H2A C2 H2B 109.5
Sb1 C2 H2C 109.5
H2A C2 H2C 109.5
H2B C2 H2C 109.5
Sb1 C3 H3A 109.5
Sb1 C3 H3B 109.5
H3A C3 H3B 109.5
Sb1 C3 H3C 109.5
H3A C3 H3C 109.5
H3B C3 H3C 109.5
C9 C4 C5 120.5(6)
C9 C4 Sb1 125.5(5)
C5 C4 Sb1 114.0(5)
C6 C5 C4 119.6(6)
C6 C5 H5 120.2
C4 C5 H5 120.2
C7 C6 C5 120.5(7)
C7 C6 H6 119.7
C5 C6 H6 119.7
C6 C7 C8 120.5(7)
C6 C7 H7 119.7
C8 C7 H7 119.7
C7 C8 C9 121.0(7)
C7 C8 H8 119.5
C9 C8 H8 119.5
C4 C9 C8 117.8(6)
C4 C9 C10 123.6(6)
C8 C9 C10 118.5(6)
C9 C10 S1 110.5(4)
C9 C10 H10A 109.6
S1 C10 H10A 109.6
C9 C10 H10B 109.6
S1 C10 H10B 109.6
H10A C10 H10B 108.1
C12 C11 S1 111.8(4)
C12 C11 H11A 109.3
S1 C11 H11A 109.3
C12 C11 H11B 109.3
S1 C11 H11B 109.3
H11A C11 H11B 107.9
C17 C12 C13 119.4(6)
C17 C12 C11 123.3(5)
C13 C12 C11 117.3(5)
C14 C13 C12 120.1(6)
C14 C13 H13 119.9
C12 C13 H13 119.9
C15 C14 C13 121.0(6)
C15 C14 H14 119.5
C13 C14 H14 119.5
C14 C15 C16 119.6(6)
C14 C15 H15 120.2
C16 C15 H15 120.2
C15 C16 C17 120.1(6)
C15 C16 H16 119.9
C17 C16 H16 119.9
C12 C17 C16 119.6(5)
C12 C17 Sb2 125.7(4)
C16 C17 Sb2 114.5(4)
Sb2 C18 H18A 109.5
Sb2 C18 H18B 109.5
H18A C18 H18B 109.5
Sb2 C18 H18C 109.5
H18A C18 H18C 109.5
H18B C18 H18C 109.5
Sb2 C19 H19A 109.5
Sb2 C19 H19B 109.5
H19A C19 H19B 109.5
Sb2 C19 H19C 109.5
H19A C19 H19C 109.5
H19B C19 H19C 109.5
Sb2 C20 H20A 109.5
Sb2 C20 H20B 109.5
H20A C20 H20B 109.5
Sb2 C20 H20C 109.5
H20A C20 H20C 109.5
H20B C20 H20C 109.5

loop_
_geom_bond_atom_site_label_1
_geom_bond_atom_site_label_2
_geom_bond_distance
Sb1 C1 2.094(6)
Sb1 C3 2.102(6)
Sb1 C2 2.103(6)
Sb1 C4 2.122(6)
Sb2 C20 2.087(6)
Sb2 C19 2.094(6)
Sb2 C18 2.097(6)
Sb2 C17 2.106(6)
S1 C10 1.816(6)
S1 C11 1.837(6)
C1 H1A 0.9800
C1 H1B 0.9800
C1 H1C 0.9800
C2 H2A 0.9800
C2 H2B 0.9800
C2 H2C 0.9800
C3 H3A 0.9800
C3 H3B 0.9800
C3 H3C 0.9800
C4 C9 1.391(9)
C4 C5 1.392(9)
C5 C6 1.392(9)
C5 H5 0.9500
C6 C7 1.342(11)
C6 H6 0.9500
C7 C8 1.381(10)
C7 H7 0.9500
C8 C9 1.402(9)
C8 H8 0.9500
C9 C10 1.493(9)
C10 H10A 0.9900
C10 H10B 0.9900
C11 C12 1.510(9)
C11 H11A 0.9900
C11 H11B 0.9900
C12 C17 1.383(8)
C12 C13 1.403(8)
C13 C14 1.370(9)
C13 H13 0.9500
C14 C15 1.370(9)
C14 H14 0.9500
C15 C16 1.390(9)
C15 H15 0.9500
C16 C17 1.402(9)
C16 H16 0.9500
C18 H18A 0.9800
C18 H18B 0.9800
C18 H18C 0.9800
C19 H19A 0.9800
C19 H19B 0.9800
C19 H19C 0.9800
C20 H20A 0.9800
C20 H20B 0.9800
C20 H20C 0.9800

loop_
_geom_contact_atom_site_label_1
_geom_contact_atom_site_label_2
_geom_contact_distance
S1 Sb1 3.555(2)
S1 Sb2 4.419(2)
